data_7113820
loop_
_publ_author_name
'Tutusaus, Oscar'
'Vi\~nas, Clara'
'Kivek\"as, Raikko'
'Sillanp\"a\"a, Reijo'
'Teixidor, Francesc'

_publ_section_title
;
 Neutral nido-heteroboranes with non ionisable hydrogen as arenes in
 coordination
;
_journal_coden_ASTM CHCOFS
_journal_issue 19
_journal_name_full
;
 Chemical Communications (Cambridge, United Kingdom)
;
_journal_page_first 2458
_journal_page_last 2459
_journal_paper_doi 10.1039/b307027a
_journal_year 2003
_chemical_formula_moiety 'C14 H33 B9 Rh S2, B F4'
_chemical_formula_sum 'C14 H33 B10 F4 Rh S2'
_chemical_formula_weight 552.53
_space_group_IT_number 14
_symmetry_cell_setting monoclinic
_symmetry_space_group_name_Hall '-P 2ybc'
_symmetry_space_group_name_H-M 'P 1 21/c 1'
_atom_sites_solution_hydrogens geom
_atom_sites_solution_primary direct
_atom_sites_solution_secondary difmap
_audit_creation_method SHELXL-97
_cell_angle_alpha 90.00
_cell_angle_beta 105.8717(6)
_cell_angle_gamma 90.00
_cell_formula_units_Z 4
_cell_length_a 18.0250(4)
_cell_length_b 9.7443(2)
_cell_length_c 13.7608(2)
_cell_measurement_reflns_used 4028
_cell_measurement_temperature 173(2)
_cell_measurement_theta_max 25.028
_cell_measurement_theta_min 1.018
_cell_volume 2324.82(8)
_computing_cell_refinement 'HKL Scalepack (Otwinowsky & Minor, 1997)'
_computing_data_collection 'Collect (Nonius BV, 1997-2000)'
_computing_data_reduction
;
HKL Denzo and Scalepack (Otwinowsky & Minor, 1997)
;
_computing_molecular_graphics 'SHELXTL/PC (Sheldrick, 1990)'
_computing_publication_material 'SHELXL-97 (Sheldrick, 1997)'
_computing_structure_refinement 'SHELXL-97 (Sheldrick, 1997)'
_computing_structure_solution 'SHELXS-97 (Sheldrick, 1990)'
_diffrn_ambient_temperature 173(2)
_diffrn_detector 'CCD plate'
_diffrn_detector_area_resol_mean 9
_diffrn_measured_fraction_theta_full 0.937
_diffrn_measured_fraction_theta_max 0.937
_diffrn_measurement_device '95mm CCD camera on \k-goniostat'
_diffrn_measurement_device_type KappaCCD
_diffrn_measurement_method 'CCD rotation images, thick slices'
_diffrn_radiation_monochromator 'horizonally mounted graphite crystal'
_diffrn_radiation_probe x-ray
_diffrn_radiation_type MoK\a
_diffrn_radiation_wavelength 0.71073
_diffrn_reflns_av_R_equivalents 0.0211
_diffrn_reflns_av_sigmaI/netI 0.0352
_diffrn_reflns_limit_h_max 21
_diffrn_reflns_limit_h_min -21
_diffrn_reflns_limit_k_max 10
_diffrn_reflns_limit_k_min -11
_diffrn_reflns_limit_l_max 16
_diffrn_reflns_limit_l_min -16
_diffrn_reflns_number 7399
_diffrn_reflns_theta_full 25.04
_diffrn_reflns_theta_max 25.04
_diffrn_reflns_theta_min 2.35
_diffrn_source 'Enraf Nonius FR590'
_diffrn_standards_decay_% <1
_exptl_absorpt_coefficient_mu 0.948
_exptl_absorpt_correction_type none
_exptl_crystal_colour 'pale yellow'
_exptl_crystal_density_diffrn 1.579
_exptl_crystal_density_meas ?
_exptl_crystal_density_method 'not measured'
_exptl_crystal_description plate
_exptl_crystal_F_000 1120
_exptl_crystal_size_max 0.18
_exptl_crystal_size_mid 0.16
_exptl_crystal_size_min 0.08
_refine_diff_density_max 0.389
_refine_diff_density_min -0.400
_refine_diff_density_rms 0.064
_refine_ls_extinction_method none
_refine_ls_goodness_of_fit_ref 1.040
_refine_ls_hydrogen_treatment constr
_refine_ls_matrix_type full
_refine_ls_number_parameters 284
_refine_ls_number_reflns 4109
_refine_ls_number_restraints 0
_refine_ls_restrained_S_all 1.040
_refine_ls_R_factor_all 0.0320
_refine_ls_R_factor_gt 0.0239
_refine_ls_shift/su_max 0.001
_refine_ls_shift/su_mean 0.000
_refine_ls_structure_factor_coef Fsqd
_refine_ls_weighting_details
;
 'calc w=1/[\s^2^(Fo^2^)+(0.0048P)^2^+2.5870P] where P=(Fo^2^+2Fc^2^)/3' 
;
_refine_ls_weighting_scheme calc
_refine_ls_wR_factor_gt 0.0497
_refine_ls_wR_factor_ref 0.0522
_reflns_number_gt 3536
_reflns_number_total 4109
_reflns_threshold_expression >2sigma(I)
_cod_duplicate_entry 7104812
_cod_data_source_file b307027a.txt
_cod_data_source_block '[2][BF4]'
_cod_depositor_comments
;
The following automatic conversions were performed:

'_exptl_crystal_density_meas' value 'not measured' was changed to '?'
- the value is perceived as not measured.

Automatic conversion script
Id: cif_fix_values 3008 2015-01-20 13:52:24Z robertas 
;
_cod_original_sg_symbol_H-M P2(1)/c
_cod_database_code 7113820

loop_
_symmetry_equiv_pos_as_xyz
'x, y, z'
'-x, y+1/2, -z+1/2'
'-x, -y, -z'
'x, -y-1/2, z-1/2'

loop_
_atom_site_label
_atom_site_type_symbol
_atom_site_fract_x
_atom_site_fract_y
_atom_site_fract_z
_atom_site_U_iso_or_equiv
_atom_site_adp_type
_atom_site_occupancy
_atom_site_calc_flag
_atom_site_refinement_flags
Rh2 Rh 0.852100(10) 0.644148(19) 0.574718(13) 0.01338(6) Uani 1 d .
S1 S 0.64336(3) 0.36487(6) 0.39643(4) 0.01767(14) Uani 1 d .
S2 S 0.72892(4) 0.80453(6) 0.69610(4) 0.01821(14) Uani 1 d .
F1 F 0.56860(9) 0.90524(16) 0.36993(12) 0.0378(4) Uani 1 d .
F2 F 0.44206(10) 0.92089(18) 0.36180(16) 0.0565(5) Uani 1 d .
F3 F 0.48757(10) 0.73243(16) 0.30377(12) 0.0419(4) Uani 1 d .
F4 F 0.51845(10) 0.77209(18) 0.47072(11) 0.0437(5) Uani 1 d .
C1 C 0.85316(14) 0.4165(3) 0.61967(18) 0.0192(5) Uani 1 d .
H1 H 0.9116 0.3700 0.6293 0.023 Uiso 1 calc R
B3 B 0.79944(16) 0.4579(3) 0.5027(2) 0.0173(6) Uani 1 d .
H3 H 0.8198 0.4435 0.4334 0.021 Uiso 1 calc R
B4 B 0.77935(17) 0.3093(3) 0.5728(2) 0.0211(7) Uani 1 d .
H4 H 0.7851 0.2015 0.5477 0.025 Uiso 1 calc R
B5 B 0.80452(17) 0.3566(3) 0.7002(2) 0.0222(7) Uani 1 d .
H5 H 0.8293 0.2816 0.7623 0.027 Uiso 1 calc R
B6 B 0.83713(16) 0.5320(3) 0.7067(2) 0.0185(6) Uani 1 d .
H6 H 0.8838 0.5689 0.7733 0.022 Uiso 1 calc R
B7 B 0.72982(16) 0.5928(3) 0.5127(2) 0.0145(6) Uani 1 d .
H7 H 0.7015 0.6645 0.4499 0.017 Uiso 1 calc R
C8 C 0.70786(13) 0.4202(2) 0.51465(17) 0.0144(5) Uani 1 d .
B9 B 0.70591(17) 0.3520(3) 0.6308(2) 0.0190(6) Uani 1 d .
H9 H 0.6644 0.2734 0.6440 0.023 Uiso 1 calc R
B10 B 0.74121(16) 0.4900(3) 0.7153(2) 0.0178(6) Uani 1 d .
H10 H 0.7246 0.5024 0.7875 0.021 Uiso 1 calc R
B11 B 0.75349(15) 0.6360(3) 0.64342(19) 0.0143(6) Uani 1 d .
B12 B 0.67593(16) 0.5230(3) 0.59593(19) 0.0150(6) Uani 1 d .
H12 H 0.6145 0.5535 0.5871 0.018 Uiso 1 calc R
C13 C 0.62486(16) 0.1865(2) 0.4112(2) 0.0281(7) Uani 1 d .
H13A H 0.6061 0.1741 0.4711 0.042 Uiso 1 calc R
H13B H 0.6726 0.1342 0.4193 0.042 Uiso 1 calc R
H13C H 0.5858 0.1538 0.3513 0.042 Uiso 1 calc R
C14 C 0.55160(14) 0.4367(3) 0.39450(19) 0.0222(6) Uani 1 d .
H14A H 0.5345 0.3995 0.4509 0.033 Uiso 1 calc R
H14B H 0.5139 0.4133 0.3306 0.033 Uiso 1 calc R
H14C H 0.5562 0.5368 0.4010 0.033 Uiso 1 calc R
C15 C 0.70301(16) 0.9179(3) 0.5891(2) 0.0268(6) Uani 1 d .
H15A H 0.6885 1.0076 0.6104 0.040 Uiso 1 calc R
H15B H 0.6593 0.8792 0.5375 0.040 Uiso 1 calc R
H15C H 0.7471 0.9288 0.5609 0.040 Uiso 1 calc R
C16 C 0.63592(15) 0.7867(3) 0.71887(19) 0.0245(6) Uani 1 d .
H16A H 0.5979 0.7602 0.6561 0.037 Uiso 1 calc R
H16B H 0.6208 0.8744 0.7427 0.037 Uiso 1 calc R
H16C H 0.6384 0.7159 0.7702 0.037 Uiso 1 calc R
C17 C 0.88896(14) 0.6926(3) 0.44243(17) 0.0185(5) Uani 1 d .
H17 H 0.8601 0.6421 0.3803 0.022 Uiso 1 calc R
C18 C 0.84868(14) 0.8052(2) 0.46675(17) 0.0181(5) Uani 1 d .
H18 H 0.7966 0.8197 0.4186 0.022 Uiso 1 calc R
C19 C 0.88935(15) 0.9370(3) 0.50986(19) 0.0245(6) Uani 1 d .
H19A H 0.8544 1.0155 0.4850 0.029 Uiso 1 calc R
H19B H 0.9355 0.9489 0.4848 0.029 Uiso 1 calc R
C20 C 0.91437(16) 0.9395(3) 0.6261(2) 0.0290(7) Uani 1 d .
H20A H 0.9630 0.9920 0.6494 0.035 Uiso 1 calc R
H20B H 0.8745 0.9877 0.6505 0.035 Uiso 1 calc R
C21 C 0.92622(15) 0.7977(3) 0.67190(18) 0.0236(6) Uani 1 d .
H21 H 0.9254 0.7940 0.7442 0.028 Uiso 1 calc R
C22 C 0.97249(14) 0.6984(3) 0.64548(18) 0.0225(6) Uani 1 d .
H22 H 0.9988 0.6366 0.7025 0.027 Uiso 1 calc R
C23 C 1.01923(14) 0.7251(3) 0.57060(19) 0.0249(6) Uani 1 d .
H23A H 1.0674 0.6708 0.5907 0.030 Uiso 1 calc R
H23B H 1.0336 0.8234 0.5735 0.030 Uiso 1 calc R
C24 C 0.97538(15) 0.6881(3) 0.46149(18) 0.0231(6) Uani 1 d .
H24A H 0.9906 0.7529 0.4149 0.028 Uiso 1 calc R
H24B H 0.9907 0.5948 0.4462 0.028 Uiso 1 calc R
B25 B 0.50380(17) 0.8344(3) 0.3773(2) 0.0220(7) Uani 1 d .

loop_
_atom_site_aniso_label
_atom_site_aniso_U_11
_atom_site_aniso_U_22
_atom_site_aniso_U_33
_atom_site_aniso_U_23
_atom_site_aniso_U_13
_atom_site_aniso_U_12
Rh2 0.01076(11) 0.01660(11) 0.01298(10) 0.00140(8) 0.00358(7) -0.00106(8)
S1 0.0180(3) 0.0162(3) 0.0187(3) -0.0014(2) 0.0048(3) -0.0008(3)
S2 0.0166(3) 0.0187(3) 0.0185(3) -0.0030(2) 0.0034(2) 0.0006(3)
F1 0.0385(10) 0.0327(9) 0.0484(10) -0.0062(8) 0.0223(8) -0.0128(8)
F2 0.0393(11) 0.0403(11) 0.0926(15) 0.0107(10) 0.0225(10) 0.0224(9)
F3 0.0559(12) 0.0322(9) 0.0340(9) -0.0086(7) 0.0059(8) -0.0110(8)
F4 0.0556(12) 0.0473(11) 0.0271(9) 0.0094(8) 0.0093(8) -0.0059(9)
C1 0.0153(13) 0.0184(13) 0.0239(13) 0.0043(11) 0.0052(11) 0.0034(11)
B3 0.0136(15) 0.0184(15) 0.0220(15) 0.0032(12) 0.0085(12) 0.0012(12)
B4 0.0163(16) 0.0174(15) 0.0301(16) 0.0063(12) 0.0075(13) 0.0033(12)
B5 0.0186(16) 0.0227(16) 0.0239(15) 0.0081(13) 0.0035(12) -0.0004(13)
B6 0.0158(15) 0.0234(16) 0.0165(14) 0.0054(12) 0.0048(12) 0.0017(13)
B7 0.0144(15) 0.0129(13) 0.0162(14) 0.0003(11) 0.0041(11) 0.0005(11)
C8 0.0137(13) 0.0130(12) 0.0170(12) -0.0002(10) 0.0052(10) -0.0005(10)
B9 0.0206(16) 0.0176(15) 0.0200(14) 0.0072(12) 0.0075(12) 0.0010(13)
B10 0.0141(15) 0.0225(15) 0.0176(14) 0.0035(12) 0.0054(11) -0.0028(12)
B11 0.0133(14) 0.0150(14) 0.0152(13) 0.0004(11) 0.0049(11) 0.0005(12)
B12 0.0128(14) 0.0178(14) 0.0156(13) -0.0014(11) 0.0060(11) -0.0003(12)
C13 0.0326(17) 0.0137(13) 0.0336(15) -0.0062(11) 0.0016(13) -0.0001(12)
C14 0.0162(14) 0.0218(14) 0.0252(14) -0.0035(11) 0.0001(11) 0.0028(11)
C15 0.0298(16) 0.0203(14) 0.0333(15) 0.0069(12) 0.0140(12) 0.0063(12)
C16 0.0224(15) 0.0286(15) 0.0275(14) -0.0026(12) 0.0152(12) 0.0020(12)
C17 0.0207(14) 0.0228(14) 0.0127(12) 0.0036(10) 0.0059(10) -0.0045(11)
C18 0.0181(13) 0.0200(13) 0.0154(12) 0.0071(10) 0.0034(10) -0.0007(11)
C19 0.0232(15) 0.0188(14) 0.0345(15) 0.0029(11) 0.0130(12) -0.0039(12)
C20 0.0290(16) 0.0261(15) 0.0335(15) -0.0097(12) 0.0114(13) -0.0109(13)
C21 0.0214(15) 0.0333(15) 0.0145(12) -0.0056(11) 0.0023(11) -0.0124(12)
C22 0.0141(13) 0.0318(15) 0.0173(13) 0.0040(11) -0.0033(10) -0.0074(12)
C23 0.0117(13) 0.0318(15) 0.0316(15) 0.0046(12) 0.0069(11) -0.0018(12)
C24 0.0230(15) 0.0245(14) 0.0259(13) 0.0032(11) 0.0138(11) -0.0001(12)
B25 0.0246(17) 0.0175(15) 0.0232(15) 0.0013(12) 0.0056(13) 0.0010(13)

loop_
_atom_type_symbol
_atom_type_description
_atom_type_scat_dispersion_real
_atom_type_scat_dispersion_imag
_atom_type_scat_source
C C 0.0033 0.0016 'International Tables Vol C Tables 4.2.6.8 and 6.1.1.4'
H H 0.0000 0.0000 'International Tables Vol C Tables 4.2.6.8 and 6.1.1.4'
B B 0.0013 0.0007 'International Tables Vol C Tables 4.2.6.8 and 6.1.1.4'
F F 0.0171 0.0103 'International Tables Vol C Tables 4.2.6.8 and 6.1.1.4'
S S 0.1246 0.1234 'International Tables Vol C Tables 4.2.6.8 and 6.1.1.4'
Rh Rh -1.1178 0.9187 'International Tables Vol C Tables 4.2.6.8 and 6.1.1.4'

loop_
_geom_angle_atom_site_label_1
_geom_angle_atom_site_label_2
_geom_angle_atom_site_label_3
_geom_angle
C18 Rh2 C17 38.12(9)
C18 Rh2 B3 111.75(10)
C17 Rh2 B3 89.71(10)
C18 Rh2 C22 88.21(9)
C17 Rh2 C22 79.95(9)
B3 Rh2 C22 131.74(10)
C18 Rh2 B7 93.55(10)
C17 Rh2 B7 103.34(9)
B3 Rh2 B7 50.25(10)
C22 Rh2 B7 176.42(10)
C18 Rh2 B6 161.21(10)
C17 Rh2 B6 160.56(10)
B3 Rh2 B6 79.82(10)
C22 Rh2 B6 94.78(10)
B7 Rh2 B6 82.56(10)
C18 Rh2 C21 79.72(9)
C17 Rh2 C21 95.07(9)
B3 Rh2 C21 165.64(10)
C22 Rh2 C21 36.93(10)
B7 Rh2 C21 140.44(10)
B6 Rh2 C21 91.56(10)
C18 Rh2 B11 116.30(10)
C17 Rh2 B11 146.25(9)
B3 Rh2 B11 82.14(10)
C22 Rh2 B11 128.94(9)
B7 Rh2 B11 47.49(9)
B6 Rh2 B11 48.72(10)
C21 Rh2 B11 100.87(10)
C18 Rh2 C1 152.33(9)
C17 Rh2 C1 117.16(9)
B3 Rh2 C1 44.23(9)
C22 Rh2 C1 100.31(9)
B7 Rh2 C1 79.52(9)
B6 Rh2 C1 44.99(10)
C21 Rh2 C1 122.23(9)
B11 Rh2 C1 78.51(9)
C14 S1 C13 100.45(13)
C14 S1 C8 105.16(11)
C13 S1 C8 106.35(11)
C16 S2 C15 99.01(12)
C16 S2 B11 108.05(12)
C15 S2 B11 104.75(12)
B4 C1 B3 66.01(16)
B4 C1 B5 62.48(17)
B3 C1 B5 116.2(2)
B4 C1 B6 114.1(2)
B3 C1 B6 110.20(19)
B5 C1 B6 63.63(17)
B4 C1 Rh2 123.39(16)
B3 C1 Rh2 63.40(12)
B5 C1 Rh2 122.70(17)
B6 C1 Rh2 64.32(12)
B4 C1 H1 114.5
B3 C1 H1 119.1
B5 C1 H1 114.9
B6 C1 H1 120.8
Rh2 C1 H1 111.1
C1 B3 C8 99.88(18)
C1 B3 B4 56.77(15)
C8 B3 B4 56.93(14)
C1 B3 B7 108.89(19)
C8 B3 B7 57.51(14)
B4 B3 B7 106.69(19)
C1 B3 Rh2 72.37(13)
C8 B3 Rh2 116.29(16)
B4 B3 Rh2 123.28(17)
B7 B3 Rh2 65.81(12)
C1 B3 H3 123.2
C8 B3 H3 126.3
B4 B3 H3 120.5
B7 B3 H3 122.6
Rh2 B3 H3 106.9
C1 B4 C8 101.77(19)
C1 B4 B5 59.26(16)
C8 B4 B5 105.0(2)
C1 B4 B9 107.0(2)
C8 B4 B9 60.03(15)
B5 B4 B9 60.52(17)
C1 B4 B3 57.22(15)
C8 B4 B3 58.93(15)
B5 B4 B3 106.6(2)
B9 B4 B3 109.3(2)
C1 B4 H4 124.9
C8 B4 H4 124.9
B5 B4 H4 122.5
B9 B4 H4 120.2
B3 B4 H4 122.0
C1 B5 B4 58.26(16)
C1 B5 B9 106.15(19)
B4 B5 B9 60.40(16)
C1 B5 B10 106.7(2)
B4 B5 B10 108.1(2)
B9 B5 B10 60.08(16)
C1 B5 B6 59.01(15)
B4 B5 B6 107.0(2)
B9 B5 B6 108.4(2)
B10 B5 B6 60.78(16)
C1 B5 H5 123.7
B4 B5 H5 122.2
B9 B5 H5 121.7
B10 B5 H5 121.5
B6 B5 H5 121.6
C1 B6 B5 57.36(15)
C1 B6 B10 104.01(19)
B5 B6 B10 58.99(16)
C1 B6 B11 107.72(18)
B5 B6 B11 106.66(19)
B10 B6 B11 58.56(15)
C1 B6 Rh2 70.68(12)
B5 B6 Rh2 122.87(17)
B10 B6 Rh2 120.08(16)
B11 B6 Rh2 66.59(12)
C1 B6 H6 123.2
B5 B6 H6 120.4
B10 B6 H6 122.3
B11 B6 H6 123.3
Rh2 B6 H6 106.4
C8 B7 B11 101.94(18)
C8 B7 B12 57.62(14)
B11 B7 B12 58.38(15)
C8 B7 B3 58.17(14)
B11 B7 B3 105.26(18)
B12 B7 B3 105.71(18)
C8 B7 Rh2 115.21(16)
B11 B7 Rh2 67.39(12)
B12 B7 Rh2 119.49(15)
B3 B7 Rh2 63.94(12)
C8 B7 H7 124.1
B11 B7 H7 124.3
B12 B7 H7 120.6
B3 B7 H7 124.2
Rh2 B7 H7 110.8
B4 C8 B12 114.19(18)
B4 C8 B7 118.49(19)
B12 C8 B7 63.95(15)
B4 C8 B9 61.89(15)
B12 C8 B9 61.93(15)
B7 C8 B9 116.61(18)
B4 C8 B3 64.14(15)
B12 C8 B3 115.73(18)
B7 C8 B3 64.33(15)
B9 C8 B3 115.14(18)
B4 C8 S1 116.88(16)
B12 C8 S1 120.96(16)
B7 C8 S1 111.74(15)
B9 C8 S1 122.96(16)
B3 C8 S1 111.82(15)
C8 B9 B4 58.08(15)
C8 B9 B5 102.47(19)
B4 B9 B5 59.08(16)
C8 B9 B12 58.33(14)
B4 B9 B12 107.97(19)
B5 B9 B12 107.9(2)
C8 B9 B10 102.59(19)
B4 B9 B10 107.1(2)
B5 B9 B10 60.12(16)
B12 B9 B10 59.66(15)
C8 B9 H9 126.4
B4 B9 H9 121.8
B5 B9 H9 123.0
B12 B9 H9 121.2
B10 B9 H9 123.1
B12 B10 B9 60.13(15)
B12 B10 B5 108.0(2)
B9 B10 B5 59.80(16)
B12 B10 B11 59.42(15)
B9 B10 B11 108.53(18)
B5 B10 B11 109.8(2)
B12 B10 B6 107.62(19)
B9 B10 B6 107.8(2)
B5 B10 B6 60.23(16)
B11 B10 B6 61.15(15)
B12 B10 H10 122.2
B9 B10 H10 121.8
B5 B10 H10 121.2
B11 B10 H10 120.7
B6 B10 H10 121.6
B12 B11 B10 59.97(15)
B12 B11 B7 62.00(15)
B10 B11 B7 109.88(19)
B12 B11 B6 107.37(19)
B10 B11 B6 60.28(15)
B7 B11 B6 106.76(18)
B12 B11 S2 116.06(17)
B10 B11 S2 113.71(17)
B7 B11 S2 125.05(17)
B6 B11 S2 123.14(17)
B12 B11 Rh2 120.61(16)
B10 B11 Rh2 119.88(16)
B7 B11 Rh2 65.12(12)
B6 B11 Rh2 64.68(12)
S2 B11 Rh2 115.31(13)
C8 B12 B11 103.52(19)
C8 B12 B10 104.05(19)
B11 B12 B10 60.61(15)
C8 B12 B9 59.74(14)
B11 B12 B9 109.55(19)
B10 B12 B9 60.21(15)
C8 B12 B7 58.44(14)
B11 B12 B7 59.62(14)
B10 B12 B7 108.50(19)
B9 B12 B7 110.12(19)
C8 B12 H12 125.6
B11 B12 H12 122.4
B10 B12 H12 122.4
B9 B12 H12 119.8
B7 B12 H12 120.9
S1 C13 H13A 109.5
S1 C13 H13B 109.5
H13A C13 H13B 109.5
S1 C13 H13C 109.5
H13A C13 H13C 109.5
H13B C13 H13C 109.5
S1 C14 H14A 109.5
S1 C14 H14B 109.5
H14A C14 H14B 109.5
S1 C14 H14C 109.5
H14A C14 H14C 109.5
H14B C14 H14C 109.5
S2 C15 H15A 109.5
S2 C15 H15B 109.5
H15A C15 H15B 109.5
S2 C15 H15C 109.5
H15A C15 H15C 109.5
H15B C15 H15C 109.5
S2 C16 H16A 109.5
S2 C16 H16B 109.5
H16A C16 H16B 109.5
S2 C16 H16C 109.5
H16A C16 H16C 109.5
H16B C16 H16C 109.5
C18 C17 C24 123.9(2)
C18 C17 Rh2 70.80(13)
C24 C17 Rh2 112.92(16)
C18 C17 H17 113.9
C24 C17 H17 113.9
Rh2 C17 H17 113.9
C17 C18 C19 121.9(2)
C17 C18 Rh2 71.08(13)
C19 C18 Rh2 115.36(16)
C17 C18 H18 113.9
C19 C18 H18 113.9
Rh2 C18 H18 113.9
C18 C19 C20 113.1(2)
C18 C19 H19A 109.0
C20 C19 H19A 109.0
C18 C19 H19B 109.0
C20 C19 H19B 109.0
H19A C19 H19B 107.8
C21 C20 C19 112.8(2)
C21 C20 H20A 109.0
C19 C20 H20A 109.0
C21 C20 H20B 109.0
C19 C20 H20B 109.0
H20A C20 H20B 107.8
C22 C21 C20 123.7(2)
C22 C21 Rh2 71.05(14)
C20 C21 Rh2 112.09(16)
C22 C21 H21 114.1
C20 C21 H21 114.1
Rh2 C21 H21 114.1
C21 C22 C23 122.8(2)
C21 C22 Rh2 72.01(14)
C23 C22 Rh2 113.94(16)
C21 C22 H22 113.8
C23 C22 H22 113.8
Rh2 C22 H22 113.8
C22 C23 C24 112.9(2)
C22 C23 H23A 109.0
C24 C23 H23A 109.0
C22 C23 H23B 109.0
C24 C23 H23B 109.0
H23A C23 H23B 107.8
C17 C24 C23 113.2(2)
C17 C24 H24A 108.9
C23 C24 H24A 108.9
C17 C24 H24B 108.9
C23 C24 H24B 108.9
H24A C24 H24B 107.7
F2 B25 F4 110.9(2)
F2 B25 F1 110.4(2)
F4 B25 F1 109.7(2)
F2 B25 F3 109.1(2)
F4 B25 F3 108.2(2)
F1 B25 F3 108.5(2)

loop_
_geom_bond_atom_site_label_1
_geom_bond_atom_site_label_2
_geom_bond_distance
_geom_bond_publ_flag
Rh2 C18 2.150(2) y
Rh2 C17 2.154(2) y
Rh2 B3 2.159(3) y
Rh2 C22 2.186(2) y
Rh2 B7 2.193(3) y
Rh2 B6 2.198(3) y
Rh2 C21 2.199(2) y
Rh2 B11 2.231(3) y
Rh2 C1 2.301(2) y
S1 C14 1.790(2) ?
S1 C13 1.792(3) ?
S1 C8 1.804(2) y
S2 C16 1.796(3) ?
S2 C15 1.798(2) ?
S2 B11 1.896(3) y
F1 B25 1.384(3) ?
F2 B25 1.366(3) ?
F3 B25 1.390(3) ?
F4 B25 1.380(3) ?
C1 B4 1.676(4) ?
C1 B3 1.684(3) ?
C1 B5 1.694(4) ?
C1 B6 1.724(4) ?
C1 H1 1.1200 ?
B3 C8 1.742(4) ?
B3 B4 1.830(4) ?
B3 B7 1.848(4) ?
B3 H3 1.1200 ?
B4 C8 1.704(4) ?
B4 B5 1.748(4) ?
B4 B9 1.771(4) ?
B4 H4 1.1200 ?
B5 B9 1.773(4) ?
B5 B10 1.779(4) ?
B5 B6 1.802(4) ?
B5 H5 1.1200 ?
B6 B10 1.812(4) ?
B6 B11 1.827(4) ?
B6 H6 1.1200 ?
B7 C8 1.729(3) ?
B7 B11 1.782(4) ?
B7 B12 1.824(4) ?
B7 H7 1.1200 ?
C8 B12 1.714(3) ?
C8 B9 1.740(3) ?
B9 B12 1.777(4) ?
B9 B10 1.778(4) ?
B9 H9 1.1200 ?
B10 B12 1.769(4) ?
B10 B11 1.780(4) ?
B10 H10 1.1200 ?
B11 B12 1.759(4) ?
B12 H12 1.1200 ?
C13 H13A 0.9800 ?
C13 H13B 0.9800 ?
C13 H13C 0.9800 ?
C14 H14A 0.9800 ?
C14 H14B 0.9800 ?
C14 H14C 0.9800 ?
C15 H15A 0.9800 ?
C15 H15B 0.9800 ?
C15 H15C 0.9800 ?
C16 H16A 0.9800 ?
C16 H16B 0.9800 ?
C16 H16C 0.9800 ?
C17 C18 1.406(3) ?
C17 C24 1.508(3) ?
C17 H17 1.0000 ?
C18 C19 1.517(3) ?
C18 H18 1.0000 ?
C19 C20 1.539(4) ?
C19 H19A 0.9900 ?
C19 H19B 0.9900 ?
C20 C21 1.510(4) ?
C20 H20A 0.9900 ?
C20 H20B 0.9900 ?
C21 C22 1.389(4) ?
C21 H21 1.0000 ?
C22 C23 1.521(4) ?
C22 H22 1.0000 ?
C23 C24 1.536(3) ?
C23 H23A 0.9900 ?
C23 H23B 0.9900 ?
C24 H24A 0.9900 ?
C24 H24B 0.9900 ?
